data_8105365
loop_
_publ_author_name
'Songhua, Chen'
'Bin, Zhang'
'Xin, Chen'
'Yongqi, Liu'

_publ_section_title
;
 Crystal structure of
 N,N-dimethyl-4-((7-nitrobenzo[c][1,2,5]thiadiazol-4-yl)ethynyl)aniline,
 C16H12N4O2S
;
_journal_issue 5
_journal_name_full 'Zeitschrift f\"ur Kristallographie - New Crystal Structures'
_journal_page_first 1019
_journal_page_last 1020
_journal_paper_doi 10.1515/ncrs-2020-0126
_journal_volume 235
_journal_year 2020
_chemical_formula_moiety 'C16 H12 N4 O2 S'
_chemical_formula_sum 'C16 H12 N4 O2 S'
_chemical_formula_weight 324.36
_space_group_crystal_system triclinic
_space_group_IT_number 2
_space_group_name_Hall '-P 1'
_space_group_name_H-M_alt 'P -1'
_atom_sites_solution_hydrogens geom
_atom_sites_solution_primary dual
_cell_angle_alpha 82.449(11)
_cell_angle_beta 75.210(10)
_cell_angle_gamma 83.977(11)
_cell_formula_units_Z 2
_cell_length_a 7.249(2)
_cell_length_b 8.265(3)
_cell_length_c 12.786(4)
_cell_measurement_reflns_used 2188
_cell_measurement_temperature 173.15
_cell_measurement_theta_max 1.66
_cell_measurement_theta_min 26.37
_cell_volume 732.2(4)
_computing_cell_refinement 'CrystalClear (Rigaku Inc., 2007) [1]'
_computing_data_collection 'CrystalClear (Rigaku Inc., 2007) [1]'
_computing_data_reduction 'CrystalClear (Rigaku Inc., 2007) [1]'
_computing_molecular_graphics 'Olex2 1.3 (Dolomanov et al., 2009)[2]'
_computing_publication_material 'Olex2 1.3 (Dolomanov et al., 2009[2]'
_computing_structure_refinement 'SHELXL 2018/3 (Sheldrick, 2015)[3]'
_computing_structure_solution 'SHELXT 2018/2 (Sheldrick, 2018)[4]'
_diffrn_ambient_temperature 173.15
_diffrn_detector 'CCD area detector'
_diffrn_detector_type 'Rigaku Saturn724+'
_diffrn_measured_fraction_theta_full 0.988
_diffrn_measured_fraction_theta_max 0.983
_diffrn_measurement_device_type 'Saturn724+ CCD'
_diffrn_measurement_method '\w scans at fixed \c = 45\%'
_diffrn_radiation_monochromator graphite
_diffrn_radiation_probe 'sealed tube'
_diffrn_radiation_type MoK\a
_diffrn_radiation_wavelength 0.71073
_diffrn_radiation_xray_symbol x-ray
_diffrn_reflns_av_R_equivalents 0.0424
_diffrn_reflns_av_unetI/netI 0.0578
_diffrn_reflns_Laue_measured_fraction_full 0.988
_diffrn_reflns_Laue_measured_fraction_max 0.983
_diffrn_reflns_limit_h_max 9
_diffrn_reflns_limit_h_min -9
_diffrn_reflns_limit_k_max 10
_diffrn_reflns_limit_k_min -9
_diffrn_reflns_limit_l_max 14
_diffrn_reflns_limit_l_min -15
_diffrn_reflns_number 5799
_diffrn_reflns_point_group_measured_fraction_full 0.988
_diffrn_reflns_point_group_measured_fraction_max 0.983
_diffrn_reflns_theta_full 25.242
_diffrn_reflns_theta_max 26.380
_diffrn_reflns_theta_min 1.657
_exptl_absorpt_coefficient_mu 0.237
_exptl_absorpt_correction_T_max 0.9883
_exptl_absorpt_correction_T_min 0.9520
_exptl_absorpt_correction_type multi-scan
_exptl_absorpt_process_details
;
CrysAlisPro 1.171.38.41 (Rigaku Oxford Diffraction, 2015)
Empirical absorption correction using spherical harmonics,  
implemented in SCALE3 ABSPACK scaling algorithm.
;
_exptl_crystal_colour black
_exptl_crystal_colour_primary black
_exptl_crystal_density_diffrn 1.471
_exptl_crystal_description plate
_exptl_crystal_F_000 336
_exptl_crystal_size_max 0.21
_exptl_crystal_size_mid 0.13
_exptl_crystal_size_min 0.05
_refine_diff_density_max 0.295
_refine_diff_density_min -0.364
_refine_diff_density_rms 0.071
_refine_ls_extinction_coef .
_refine_ls_extinction_method none
_refine_ls_goodness_of_fit_ref 1.185
_refine_ls_hydrogen_treatment constr
_refine_ls_matrix_type full
_refine_ls_number_parameters 210
_refine_ls_number_reflns 2934
_refine_ls_number_restraints 0
_refine_ls_restrained_S_all 1.185
_refine_ls_R_factor_all 0.0801
_refine_ls_R_factor_gt 0.0669
_refine_ls_shift/su_max 0.000
_refine_ls_shift/su_mean 0.000
_refine_ls_structure_factor_coef Fsqd
_refine_ls_weighting_details 'w=1/[\s^2^(Fo^2^)+(0.0501P)^2^+0.9974P] where P=(Fo^2^+2Fc^2^)/3'
_refine_ls_weighting_scheme calc
_refine_ls_wR_factor_gt 0.1643
_refine_ls_wR_factor_ref 0.1726
_reflns_Friedel_coverage 0.000
_reflns_Friedel_fraction_full .
_reflns_Friedel_fraction_max .
_reflns_number_gt 2472
_reflns_number_total 2934
_reflns_threshold_expression 'I > 2\s(I)'
_cod_data_source_file suppl_ncrs-2020-0126_suppl.cif
_cod_data_source_block sa1423-a
_cod_original_cell_volume 732.3(4)
_cod_database_code 8105365
_shelx_space_group_comment
;
The symmetry employed for this shelxl refinement is uniquely defined
by the following loop, which should always be used as a source of
symmetry information in preference to the above space-group names.
They are only intended as comments.
;
_shelx_estimated_absorpt_t_max 0.988
_shelx_estimated_absorpt_t_min 0.952
_olex2_refinement_description
;
1. Fixed Uiso
 At 1.2 times of:
  All C(H) groups
 At 1.5 times of:
  All C(H,H,H) groups
2.a Aromatic/amide H refined with riding coordinates:
 C6(H6), C11(H11), C14(H14), C13(H13), C5(H5), C10(H10)
2.b Idealised Me refined as rotating group:
 C16(H16A,H16B,H16C), C15(H15A,H15B,H15C)
;

loop_
_space_group_symop_operation_xyz
'x, y, z'
'-x, -y, -z'

loop_
_atom_site_label
_atom_site_type_symbol
_atom_site_fract_x
_atom_site_fract_y
_atom_site_fract_z
_atom_site_U_iso_or_equiv
_atom_site_adp_type
_atom_site_occupancy
_atom_site_site_symmetry_order
_atom_site_calc_flag
_atom_site_refinement_flags_posn
_atom_site_refinement_flags_adp
_atom_site_refinement_flags_occupancy
_atom_site_disorder_assembly
_atom_site_disorder_group
S1 S 0.93964(14) 0.23550(11) 0.50555(7) 0.0384(3) Uani 1 1 d . . . . .
O1 O 1.0952(4) -0.1625(3) 0.7334(2) 0.0425(7) Uani 1 1 d . . . . .
O2 O 0.9728(4) -0.1677(3) 0.9057(2) 0.0466(7) Uani 1 1 d . . . . .
N1 N 1.0055(4) -0.0977(3) 0.8120(2) 0.0297(6) Uani 1 1 d . . . . .
N2 N 0.9868(4) 0.0910(3) 0.5953(2) 0.0323(7) Uani 1 1 d . . . . .
N3 N 0.8498(4) 0.3801(3) 0.5814(2) 0.0337(7) Uani 1 1 d . . . . .
N4 N 0.3081(4) 1.3577(3) 0.7563(2) 0.0366(7) Uani 1 1 d . . . . .
C2 C 0.9299(4) 0.1519(4) 0.6911(2) 0.0257(7) Uani 1 1 d . . . . .
C12 C 0.3868(5) 1.1996(4) 0.7561(3) 0.0281(7) Uani 1 1 d . . . . .
C1 C 0.9328(4) 0.0725(4) 0.7967(3) 0.0266(7) Uani 1 1 d . . . . .
C4 C 0.7824(5) 0.4054(4) 0.7773(3) 0.0294(7) Uani 1 1 d . . . . .
C3 C 0.8515(5) 0.3181(4) 0.6832(3) 0.0272(7) Uani 1 1 d . . . . .
C7 C 0.7072(5) 0.5716(4) 0.7659(3) 0.0326(8) Uani 1 1 d . . . . .
C6 C 0.8642(5) 0.1558(4) 0.8860(3) 0.0309(7) Uani 1 1 d . . . . .
H6 H 0.864831 0.101175 0.956123 0.037 Uiso 1 1 calc R U . . .
C9 C 0.5523(5) 0.8731(4) 0.7562(3) 0.0303(7) Uani 1 1 d . . . . .
C11 C 0.4621(5) 1.1277(4) 0.6580(3) 0.0316(7) Uani 1 1 d . . . . .
H11 H 0.457294 1.189834 0.590661 0.038 Uiso 1 1 calc R U . . .
C14 C 0.4757(5) 0.9428(4) 0.8531(3) 0.0305(7) Uani 1 1 d . . . . .
H14 H 0.479979 0.879611 0.920267 0.037 Uiso 1 1 calc R U . . .
C13 C 0.3938(5) 1.1014(4) 0.8539(3) 0.0320(7) Uani 1 1 d . . . . .
H13 H 0.341472 1.144765 0.921344 0.038 Uiso 1 1 calc R U . . .
C16 C 0.2487(5) 1.4337(4) 0.8575(3) 0.0354(8) Uani 1 1 d . . . . .
H16A H 0.155679 1.367805 0.910815 0.053 Uiso 1 1 calc R U . . .
H16B H 0.189991 1.544123 0.843645 0.053 Uiso 1 1 calc R U . . .
H16C H 0.360592 1.440124 0.886149 0.053 Uiso 1 1 calc R U . . .
C5 C 0.7925(5) 0.3207(4) 0.8763(3) 0.0324(8) Uani 1 1 d . . . . .
H5 H 0.749620 0.375393 0.940044 0.039 Uiso 1 1 calc R U . . .
C10 C 0.5420(5) 0.9693(4) 0.6586(3) 0.0317(8) Uani 1 1 d . . . . .
H10 H 0.591228 0.924074 0.591566 0.038 Uiso 1 1 calc R U . . .
C8 C 0.6377(5) 0.7094(4) 0.7583(3) 0.0334(8) Uani 1 1 d . . . . .
C15 C 0.3180(6) 1.4627(4) 0.6552(3) 0.0408(9) Uani 1 1 d . . . . .
H15A H 0.452211 1.476864 0.617918 0.061 Uiso 1 1 calc R U . . .
H15B H 0.251511 1.569607 0.670751 0.061 Uiso 1 1 calc R U . . .
H15C H 0.256922 1.412620 0.608591 0.061 Uiso 1 1 calc R U . . .

loop_
_atom_site_aniso_label
_atom_site_aniso_U_11
_atom_site_aniso_U_22
_atom_site_aniso_U_33
_atom_site_aniso_U_23
_atom_site_aniso_U_13
_atom_site_aniso_U_12
S1 0.0532(6) 0.0328(5) 0.0229(4) -0.0009(3) -0.0039(4) 0.0085(4)
O1 0.0551(17) 0.0339(13) 0.0335(14) -0.0086(11) -0.0064(12) 0.0137(12)
O2 0.071(2) 0.0362(14) 0.0279(13) 0.0043(11) -0.0127(13) 0.0072(13)
N1 0.0362(16) 0.0286(14) 0.0256(14) -0.0032(11) -0.0118(12) 0.0033(12)
N2 0.0387(16) 0.0301(15) 0.0250(14) -0.0029(11) -0.0049(12) 0.0037(12)
N3 0.0418(17) 0.0269(14) 0.0282(15) -0.0022(11) -0.0036(12) 0.0031(12)
N4 0.0475(18) 0.0266(15) 0.0325(16) -0.0017(12) -0.0080(13) 0.0060(13)
C2 0.0273(16) 0.0263(16) 0.0228(15) -0.0050(12) -0.0037(13) -0.0016(13)
C12 0.0283(16) 0.0240(16) 0.0323(17) -0.0054(13) -0.0079(14) 0.0000(13)
C1 0.0263(16) 0.0262(16) 0.0259(16) -0.0029(13) -0.0054(13) 0.0016(13)
C4 0.0272(17) 0.0278(17) 0.0336(18) -0.0109(14) -0.0045(14) -0.0014(13)
C3 0.0272(16) 0.0238(16) 0.0291(17) -0.0024(13) -0.0043(13) -0.0024(13)
C7 0.0312(18) 0.0291(18) 0.0373(19) -0.0094(14) -0.0059(15) -0.0004(14)
C6 0.0359(18) 0.0319(17) 0.0249(16) -0.0052(13) -0.0080(14) 0.0009(14)
C9 0.0290(17) 0.0237(16) 0.0380(19) -0.0069(14) -0.0061(14) -0.0008(13)
C11 0.0355(19) 0.0287(17) 0.0291(17) -0.0013(13) -0.0076(14) 0.0013(14)
C14 0.0353(18) 0.0272(17) 0.0281(17) -0.0030(13) -0.0072(14) 0.0004(14)
C13 0.0344(18) 0.0304(17) 0.0290(17) -0.0065(14) -0.0048(14) 0.0046(14)
C16 0.039(2) 0.0276(17) 0.0375(19) -0.0087(14) -0.0061(15) 0.0046(15)
C5 0.0342(18) 0.0336(18) 0.0301(17) -0.0128(14) -0.0067(14) 0.0027(14)
C10 0.0362(19) 0.0311(18) 0.0296(17) -0.0125(14) -0.0072(14) -0.0008(14)
C8 0.0324(18) 0.0284(18) 0.0387(19) -0.0081(14) -0.0065(15) 0.0001(14)
C15 0.047(2) 0.0348(19) 0.037(2) 0.0008(16) -0.0093(17) 0.0044(17)

loop_
_atom_type_symbol
_atom_type_description
_atom_type_scat_dispersion_real
_atom_type_scat_dispersion_imag
_atom_type_scat_source
C C 0.0033 0.0016 'International Tables Vol C Tables 4.2.6.8 and 6.1.1.4'
H H 0.0000 0.0000 'International Tables Vol C Tables 4.2.6.8 and 6.1.1.4'
N N 0.0061 0.0033 'International Tables Vol C Tables 4.2.6.8 and 6.1.1.4'
O O 0.0106 0.0060 'International Tables Vol C Tables 4.2.6.8 and 6.1.1.4'
S S 0.1246 0.1234 'International Tables Vol C Tables 4.2.6.8 and 6.1.1.4'

loop_
_geom_angle_atom_site_label_1
_geom_angle_atom_site_label_2
_geom_angle_atom_site_label_3
_geom_angle
_geom_angle_site_symmetry_1
_geom_angle_site_symmetry_3
N3 S1 N2 100.83(15) . .
O1 N1 O2 123.5(3) . .
O1 N1 C1 118.8(3) . .
O2 N1 C1 117.8(3) . .
C2 N2 S1 106.3(2) . .
C3 N3 S1 106.2(2) . .
C12 N4 C16 120.2(3) . .
C12 N4 C15 120.7(3) . .
C15 N4 C16 117.8(3) . .
N2 C2 C1 128.8(3) . .
N2 C2 C3 113.4(3) . .
C1 C2 C3 117.8(3) . .
N4 C12 C11 121.5(3) . .
N4 C12 C13 121.2(3) . .
C13 C12 C11 117.3(3) . .
C2 C1 N1 121.1(3) . .
C6 C1 N1 118.9(3) . .
C6 C1 C2 120.0(3) . .
C7 C4 C3 120.2(3) . .
C5 C4 C3 116.8(3) . .
C5 C4 C7 123.0(3) . .
N3 C3 C2 113.3(3) . .
N3 C3 C4 124.8(3) . .
C2 C3 C4 121.8(3) . .
C8 C7 C4 177.7(4) . .
C1 C6 H6 119.3 . .
C1 C6 C5 121.4(3) . .
C5 C6 H6 119.3 . .
C14 C9 C10 117.7(3) . .
C14 C9 C8 120.1(3) . .
C10 C9 C8 122.2(3) . .
C12 C11 H11 119.4 . .
C10 C11 C12 121.1(3) . .
C10 C11 H11 119.4 . .
C9 C14 H14 119.2 . .
C13 C14 C9 121.6(3) . .
C13 C14 H14 119.2 . .
C12 C13 H13 119.5 . .
C14 C13 C12 121.0(3) . .
C14 C13 H13 119.5 . .
N4 C16 H16A 109.5 . .
N4 C16 H16B 109.5 . .
N4 C16 H16C 109.5 . .
H16A C16 H16B 109.5 . .
H16A C16 H16C 109.5 . .
H16B C16 H16C 109.5 . .
C4 C5 C6 122.1(3) . .
C4 C5 H5 118.9 . .
C6 C5 H5 118.9 . .
C9 C10 H10 119.3 . .
C11 C10 C9 121.4(3) . .
C11 C10 H10 119.3 . .
C7 C8 C9 176.5(4) . .
N4 C15 H15A 109.5 . .
N4 C15 H15B 109.5 . .
N4 C15 H15C 109.5 . .
H15A C15 H15B 109.5 . .
H15A C15 H15C 109.5 . .
H15B C15 H15C 109.5 . .

loop_
_geom_bond_atom_site_label_1
_geom_bond_atom_site_label_2
_geom_bond_distance
_geom_bond_site_symmetry_2
S1 N2 1.617(3) .
S1 N3 1.616(3) .
O1 N1 1.205(3) .
O2 N1 1.236(3) .
N1 C1 1.456(4) .
N2 C2 1.336(4) .
N3 C3 1.338(4) .
N4 C12 1.370(4) .
N4 C16 1.459(4) .
N4 C15 1.449(4) .
C2 C1 1.426(4) .
C2 C3 1.431(4) .
C12 C11 1.415(4) .
C12 C13 1.408(5) .
C1 C6 1.367(4) .
C4 C3 1.437(4) .
C4 C7 1.427(5) .
C4 C5 1.380(5) .
C7 C8 1.198(5) .
C6 H6 0.9500 .
C6 C5 1.409(5) .
C9 C14 1.395(4) .
C9 C10 1.403(5) .
C9 C8 1.427(4) .
C11 H11 0.9500 .
C11 C10 1.374(5) .
C14 H14 0.9500 .
C14 C13 1.381(4) .
C13 H13 0.9500 .
C16 H16A 0.9800 .
C16 H16B 0.9800 .
C16 H16C 0.9800 .
C5 H5 0.9500 .
C10 H10 0.9500 .
C15 H15A 0.9800 .
C15 H15B 0.9800 .
C15 H15C 0.9800 .

loop_
_geom_torsion_atom_site_label_1
_geom_torsion_atom_site_label_2
_geom_torsion_atom_site_label_3
_geom_torsion_atom_site_label_4
_geom_torsion
_geom_torsion_site_symmetry_1
_geom_torsion_site_symmetry_2
_geom_torsion_site_symmetry_3
_geom_torsion_site_symmetry_4
S1 N2 C2 C1 177.4(3) . . . .
S1 N2 C2 C3 -0.7(3) . . . .
S1 N3 C3 C2 0.4(3) . . . .
S1 N3 C3 C4 -179.5(3) . . . .
O1 N1 C1 C2 13.5(5) . . . .
O1 N1 C1 C6 -167.4(3) . . . .
O2 N1 C1 C2 -167.2(3) . . . .
O2 N1 C1 C6 11.9(5) . . . .
N1 C1 C6 C5 179.9(3) . . . .
N2 S1 N3 C3 -0.7(3) . . . .
N2 C2 C1 N1 0.3(5) . . . .
N2 C2 C1 C6 -178.7(3) . . . .
N2 C2 C3 N3 0.2(4) . . . .
N2 C2 C3 C4 -179.9(3) . . . .
N3 S1 N2 C2 0.8(3) . . . .
N4 C12 C11 C10 179.6(3) . . . .
N4 C12 C13 C14 -179.1(3) . . . .
C2 C1 C6 C5 -1.0(5) . . . .
C12 C11 C10 C9 -0.1(5) . . . .
C1 C2 C3 N3 -178.1(3) . . . .
C1 C2 C3 C4 1.7(5) . . . .
C1 C6 C5 C4 1.9(5) . . . .
C3 C2 C1 N1 178.3(3) . . . .
C3 C2 C1 C6 -0.7(5) . . . .
C3 C4 C5 C6 -0.9(5) . . . .
C7 C4 C3 N3 -0.9(5) . . . .
C7 C4 C3 C2 179.3(3) . . . .
C7 C4 C5 C6 178.9(3) . . . .
C9 C14 C13 C12 -0.8(5) . . . .
C11 C12 C13 C14 1.7(5) . . . .
C14 C9 C10 C11 1.0(5) . . . .
C13 C12 C11 C10 -1.3(5) . . . .
C16 N4 C12 C11 -174.0(3) . . . .
C16 N4 C12 C13 6.9(5) . . . .
C5 C4 C3 N3 178.9(3) . . . .
C5 C4 C3 C2 -0.9(5) . . . .
C10 C9 C14 C13 -0.6(5) . . . .
C8 C9 C14 C13 179.3(3) . . . .
C8 C9 C10 C11 -178.9(3) . . . .
C15 N4 C12 C11 -6.8(5) . . . .
C15 N4 C12 C13 174.0(3) . . . .
